data_7101384
loop_
_publ_author_name
'Scott J. Dalgarno'
'Nicholas P. Power'
'Jcohen Antesberger'
'Robert M. McKinlay'
'Jerry L. Atwood'

_publ_section_title
;
Synthesis and structural characterisation of lower rim halogenated
pyrogallol[4]arenes: bi-layers and hexameric nano-capsules
;
_journal_issue 36
_journal_name_full 'Chemical Communications'
_journal_paper_doi 10.1039/b605147b
_journal_year 2006
_chemical_formula_moiety 'C47 H64 Cl4 O15'
_chemical_formula_sum 'C47 H64 Cl4 O15'
_chemical_formula_weight 1010.78
_chemical_name_systematic
;
?
;
_space_group_IT_number 14
_symmetry_cell_setting monoclinic
_symmetry_space_group_name_Hall '-P 2ybc'
_symmetry_space_group_name_H-M 'P 1 21/c 1'
_atom_sites_solution_hydrogens geom
_atom_sites_solution_primary direct
_atom_sites_solution_secondary difmap
_audit_creation_method SHELXL-97
_cell_angle_alpha 90.00
_cell_angle_beta 97.721(9)
_cell_angle_gamma 90.00
_cell_formula_units_Z 4
_cell_length_a 20.607(11)
_cell_length_b 12.792(7)
_cell_length_c 19.014(9)
_cell_measurement_temperature 173(2)
_cell_volume 4967(4)
_computing_cell_refinement 'SAINT (Bruker, 1998)'
_computing_data_collection 'SMART (Bruker, 1998)'
_computing_data_reduction 'SAINT (Bruker, 1998)'
_computing_molecular_graphics
;
XSeed (Barbour, 2001)
;
_computing_publication_material 'local program'
_computing_structure_refinement 'SHELXL-97 (Sheldrick, 1997)'
_computing_structure_solution 'SHELXS-97 (Sheldrick, 1990)'
_diffrn_ambient_temperature 173(2)
_diffrn_measured_fraction_theta_full 0.975
_diffrn_measured_fraction_theta_max 0.975
_diffrn_measurement_device_type 'Bruker SMART 1000 CCD diffractometer'
_diffrn_radiation_monochromator graphite
_diffrn_radiation_source 'fine-focus sealed tube'
_diffrn_radiation_type MoK\a
_diffrn_radiation_wavelength 0.71073
_diffrn_reflns_av_R_equivalents 0.1695
_diffrn_reflns_av_sigmaI/netI 0.2350
_diffrn_reflns_limit_h_max 25
_diffrn_reflns_limit_h_min -26
_diffrn_reflns_limit_k_max 12
_diffrn_reflns_limit_k_min -16
_diffrn_reflns_limit_l_max 24
_diffrn_reflns_limit_l_min -24
_diffrn_reflns_number 33805
_diffrn_reflns_theta_full 27.31
_diffrn_reflns_theta_max 27.31
_diffrn_reflns_theta_min 1.88
_exptl_absorpt_coefficient_mu 0.304
_exptl_absorpt_correction_T_max 0.9558
_exptl_absorpt_correction_T_min 0.9333
_exptl_absorpt_correction_type multi-scan
_exptl_crystal_colour Colourless
_exptl_crystal_density_diffrn 1.352
_exptl_crystal_density_method 'not measured'
_exptl_crystal_description Prism
_exptl_crystal_F_000 2136
_exptl_crystal_size_max 0.23
_exptl_crystal_size_mid 0.16
_exptl_crystal_size_min 0.15
_refine_diff_density_max 0.690
_refine_diff_density_min -0.560
_refine_diff_density_rms 0.118
_refine_ls_extinction_method none
_refine_ls_goodness_of_fit_ref 1.058
_refine_ls_hydrogen_treatment mixed
_refine_ls_matrix_type full
_refine_ls_number_parameters 629
_refine_ls_number_reflns 10945
_refine_ls_number_restraints 2
_refine_ls_restrained_S_all 1.058
_refine_ls_R_factor_all 0.2562
_refine_ls_R_factor_gt 0.1352
_refine_ls_shift/su_max 0.056
_refine_ls_shift/su_mean 0.002
_refine_ls_structure_factor_coef Fsqd
_refine_ls_weighting_details 'calc w=1/[\s^2^(Fo^2^)+(0.1149P)^2^+33.0377P] where P=(Fo^2^+2Fc^2^)/3'
_refine_ls_weighting_scheme calc
_refine_ls_wR_factor_gt 0.2988
_refine_ls_wR_factor_ref 0.3464
_reflns_number_gt 4950
_reflns_number_total 10945
_reflns_threshold_expression >2sigma(I)
_cod_data_source_file b605147b.txt
_cod_depositor_comments
;
The following automatic conversions were performed:
'_symmetry_cell_setting' value 'Monoclinic' changed to 'monoclinic'
according to '/home/saulius/struct/CIF-dictionaries/cif_core.dic'
dictionary named 'cif_core.dic' version 2.4.1 from 2010-06-29.

Automatic conversion script
Id: cif_fix_enum 1527 2010-12-29 10:47:43Z saulius 
;
_cod_original_sg_symbol_H-M P21/c
_cod_database_code 7101384

loop_
_symmetry_equiv_pos_as_xyz
'x, y, z'
'-x, y+1/2, -z+1/2'
'-x, -y, -z'
'x, -y-1/2, z-1/2'

loop_
_atom_site_label
_atom_site_type_symbol
_atom_site_fract_x
_atom_site_fract_y
_atom_site_fract_z
_atom_site_U_iso_or_equiv
_atom_site_adp_type
_atom_site_occupancy
_atom_site_symmetry_multiplicity
_atom_site_calc_flag
_atom_site_refinement_flags
_atom_site_disorder_assembly
_atom_site_disorder_group
Cl1 Cl 0.056(2) 0.539(3) 0.423(2) 0.032(2) Uani 0.25 1 d P A 3
O1 O 0.4134(3) 0.3239(5) 0.8008(3) 0.0298(15) Uani 1 1 d . . .
H100 H 0.4513 0.3489 0.8034 0.036 Uiso 1 1 calc R . .
C1 C 0.3266(4) 0.2586(6) 0.7133(4) 0.0166(17) Uani 1 1 d . . .
Cl2 Cl 0.0635(9) 0.5548(14) 0.4070(7) 0.032(2) Uani 0.60 1 d P A 2
O2 O 0.4876(3) 0.3763(5) 0.6967(3) 0.0292(14) Uani 1 1 d . . .
H101 H 0.5044 0.3937 0.6606 0.035 Uiso 1 1 calc R . .
C2 C 0.3882(4) 0.3077(6) 0.7294(4) 0.0202(18) Uani 1 1 d . . .
Cl3 Cl 0.0590(19) 0.562(3) 0.4316(17) 0.032(2) Uani 0.15 1 d P A 1
O3 O 0.4446(3) 0.3398(4) 0.5560(3) 0.0218(13) Uani 1 1 d . . .
H102 H 0.4337 0.3072 0.5179 0.026 Uiso 1 1 calc R . .
C3 C 0.4262(4) 0.3337(6) 0.6760(4) 0.0172(17) Uani 1 1 d . . .
Cl4 Cl -0.088(4) -0.135(6) 0.414(5) 0.043(3) Uani 0.15 1 d P B 1
O4 O 0.4405(3) 0.1620(4) 0.4754(3) 0.0187(12) Uani 1 1 d . . .
H103 H 0.4761 0.1301 0.4757 0.022 Uiso 1 1 calc R . .
C4 C 0.4022(4) 0.3128(6) 0.6052(4) 0.0181(17) Uani 1 1 d . . .
Cl5 Cl -0.0974(9) -0.1380(11) 0.4259(8) 0.043(3) Uani 0.70 1 d P B 2
O5 O 0.4609(2) -0.0471(4) 0.4411(3) 0.0208(13) Uani 1 1 d . . .
H104 H 0.4551 -0.0827 0.4036 0.025 Uiso 1 1 calc R . .
C5 C 0.3406(4) 0.2640(6) 0.5860(4) 0.0163(17) Uani 1 1 d . . .
Cl6 Cl -0.088(2) -0.153(3) 0.449(2) 0.043(3) Uani 0.15 1 d P B 3
O6 O 0.3685(3) -0.1930(4) 0.4508(3) 0.0204(12) Uani 1 1 d . . .
H105 H 0.3363 -0.2329 0.4517 0.025 Uiso 1 1 calc R . .
C6 C 0.3048(4) 0.2397(6) 0.6413(4) 0.0179(17) Uani 1 1 d . . .
H6 H 0.2630 0.2082 0.6293 0.021 Uiso 1 1 calc R . .
Cl7 Cl -0.0478(3) -0.3324(6) 0.7297(4) 0.0430(16) Uani 0.50 1 d P C 2
O7 O 0.2906(3) -0.3471(4) 0.4954(3) 0.0214(13) Uani 1 1 d . . .
H106 H 0.2587 -0.3632 0.4649 0.026 Uiso 1 1 calc R . .
C7 C 0.3160(4) 0.2392(6) 0.5075(4) 0.0154(17) Uani 1 1 d . . .
H7 H 0.3436 0.2810 0.4784 0.018 Uiso 1 1 calc R . .
Cl8 Cl -0.0372(4) -0.3854(8) 0.7516(4) 0.067(2) Uani 0.50 1 d P D 1
O8 O 0.3009(3) -0.4514(5) 0.6239(3) 0.0307(15) Uani 1 1 d . . .
H107 H 0.3112 -0.4685 0.5841 0.037 Uiso 1 1 calc R . .
C8 C 0.3273(4) 0.1232(6) 0.4909(4) 0.0147(16) Uani 1 1 d . . .
Cl9 Cl 0.124(3) 0.455(3) 0.622(2) 0.061(11) Uani 0.25 1 d P E 2
O9 O 0.2575(3) -0.3665(5) 0.7409(3) 0.0344(15) Uani 1 1 d . . .
H108 H 0.2749 -0.4242 0.7337 0.041 Uiso 1 1 calc R . .
C9 C 0.3887(4) 0.0883(6) 0.4755(4) 0.0134(16) Uani 1 1 d . . .
Cl10 Cl 0.1249(15) 0.495(3) 0.6238(12) 0.057(11) Uani 0.50 1 d P E 2
O10 O 0.3147(3) -0.2133(5) 0.8217(3) 0.0352(16) Uani 1 1 d . . .
H109 H 0.3504 -0.2258 0.8470 0.042 Uiso 1 1 calc R . .
C10 C 0.4001(4) -0.0164(6) 0.4594(4) 0.0169(17) Uani 1 1 d . . .
Cl11 Cl 0.117(3) 0.520(7) 0.631(3) 0.074(17) Uani 0.25 1 d P F 1
O11 O 0.4132(3) -0.0827(4) 0.8787(3) 0.0225(13) Uani 1 1 d . . .
H110 H 0.4124 -0.0743 0.9224 0.027 Uiso 1 1 calc R . .
C11 C 0.3499(4) -0.0897(6) 0.4631(4) 0.0133(16) Uani 1 1 d . . .
O12 O 0.4010(3) 0.1298(5) 0.8627(3) 0.0262(14) Uani 1 1 d . . .
H111 H 0.3933 0.1932 0.8537 0.031 Uiso 1 1 calc R . .
C12 C 0.2878(4) -0.0594(6) 0.4755(4) 0.0143(16) Uani 1 1 d . . .
O13 O 0.4495(3) 0.6733(5) 0.8289(3) 0.0384(17) Uani 1 1 d . . .
C13 C 0.2786(4) 0.0477(6) 0.4900(4) 0.0159(17) Uani 1 1 d . . .
H13 H 0.2367 0.0693 0.4997 0.019 Uiso 1 1 calc R . .
O14 O 0.5328(3) 0.1015(5) 0.3617(3) 0.0376(16) Uani 1 1 d . . .
C14 C 0.2325(4) -0.1407(6) 0.4750(4) 0.0210(18) Uani 1 1 d . . .
H14 H 0.2385 -0.1934 0.4376 0.025 Uiso 1 1 calc R . .
O15 O 0.4077(3) 0.9600(5) 0.0122(3) 0.0258(14) Uani 1 1 d . . .
C15 C 0.2395(4) -0.1988(6) 0.5467(4) 0.0188(18) Uani 1 1 d . . .
C16 C 0.2672(4) -0.2990(6) 0.5541(4) 0.0225(18) Uani 1 1 d . . .
C17 C 0.2726(4) -0.3528(6) 0.6192(4) 0.0241(19) Uani 1 1 d . . .
C18 C 0.2511(4) -0.3055(7) 0.6774(4) 0.0237(19) Uani 1 1 d . . .
C19 C 0.2245(4) -0.2060(7) 0.6733(4) 0.0224(19) Uani 1 1 d . . .
C20 C 0.2199(4) -0.1539(6) 0.6071(4) 0.0211(18) Uani 1 1 d . . .
H20 H 0.2026 -0.0850 0.6038 0.025 Uiso 1 1 calc R . .
C21 C 0.1993(4) -0.1504(7) 0.7380(4) 0.0234(19) Uani 1 1 d . . .
H21 H 0.1967 -0.2056 0.7748 0.028 Uiso 1 1 calc R . .
C22 C 0.2505(4) -0.0717(6) 0.7704(4) 0.0169(7) Uani 1 1 d . . .
C23 C 0.3080(4) -0.1080(6) 0.8115(4) 0.0169(7) Uani 1 1 d . . .
C24 C 0.3573(4) -0.0389(6) 0.8408(4) 0.0169(7) Uani 1 1 d . . .
C25 C 0.3501(4) 0.0695(6) 0.8294(4) 0.0169(7) Uani 1 1 d . . .
C26 C 0.2945(4) 0.1096(6) 0.7880(4) 0.0169(7) Uani 1 1 d . . .
C27 C 0.2465(4) 0.0384(6) 0.7593(4) 0.0169(7) Uani 1 1 d . . .
H27 H 0.2089 0.0652 0.7305 0.020 Uiso 1 1 calc R . .
C28 C 0.2871(4) 0.2276(6) 0.7745(4) 0.0175(17) Uani 1 1 d . . .
H28 H 0.3086 0.2634 0.8183 0.021 Uiso 1 1 calc R . .
C29 C 0.2445(4) 0.2717(6) 0.4837(4) 0.0181(17) Uani 1 1 d . . .
H29A H 0.2167 0.2423 0.5174 0.022 Uiso 1 1 calc R . .
H29B H 0.2299 0.2407 0.4365 0.022 Uiso 1 1 calc R . .
C30 C 0.2337(4) 0.3908(6) 0.4791(4) 0.0191(18) Uani 1 1 d . . .
H30A H 0.2441 0.4222 0.5269 0.023 Uiso 1 1 calc R . .
H30B H 0.2632 0.4220 0.4478 0.023 Uiso 1 1 calc R . .
C31 C 0.1622(4) 0.4142(7) 0.4494(5) 0.029(2) Uani 1 1 d . A .
H31A H 0.1521 0.3818 0.4019 0.034 Uiso 1 1 calc R . .
H31B H 0.1331 0.3822 0.4808 0.034 Uiso 1 1 calc R . .
C32 C 0.1482(4) 0.5317(7) 0.4434(5) 0.034(2) Uani 1 1 d . . .
C33 C 0.1627(4) -0.0928(6) 0.4562(4) 0.0219(18) Uani 1 1 d . . .
H33A H 0.1550 -0.0425 0.4938 0.026 Uiso 1 1 calc R . .
H33B H 0.1609 -0.0535 0.4112 0.026 Uiso 1 1 calc R . .
C34 C 0.1070(4) -0.1755(7) 0.4485(5) 0.0249(19) Uani 1 1 d . . .
H34A H 0.1103 -0.2199 0.4064 0.030 Uiso 1 1 calc R . .
H34B H 0.1114 -0.2210 0.4909 0.030 Uiso 1 1 calc R . .
C35 C 0.0401(4) -0.1206(7) 0.4401(5) 0.034(2) Uani 1 1 d . B .
H35A H 0.0374 -0.0742 0.4813 0.041 Uiso 1 1 calc R . .
H35B H 0.0350 -0.0770 0.3967 0.041 Uiso 1 1 calc R . .
C36 C -0.0143(4) -0.2009(8) 0.4353(7) 0.039(3) Uani 1 1 d . . .
C37 C 0.1306(4) -0.1068(10) 0.7202(5) 0.040(3) Uani 1 1 d D . .
C38 C 0.0864(9) -0.2091(17) 0.7030(10) 0.025(2) Uani 0.50 1 d P C 2
H38A H 0.1059 -0.2542 0.6690 0.031 Uiso 0.50 1 calc PR C 2
H38B H 0.0845 -0.2496 0.7471 0.031 Uiso 0.50 1 calc PR C 2
C39 C 0.0164(8) -0.1754(14) 0.6707(9) 0.025(2) Uani 0.50 1 d P C 2
H39A H -0.0018 -0.1301 0.7054 0.031 Uiso 0.50 1 calc PR C 2
H39B H 0.0198 -0.1326 0.6280 0.031 Uiso 0.50 1 calc PR C 2
C40 C -0.0310(8) -0.2615(15) 0.6504(9) 0.025(2) Uani 0.50 1 d P C 2
H40A H -0.0127 -0.3102 0.6176 0.031 Uiso 0.50 1 calc PR C 2
H40B H -0.0723 -0.2323 0.6254 0.031 Uiso 0.50 1 calc PR C 2
C41 C 0.0726(15) -0.163(2) 0.6774(16) 0.065(4) Uani 0.50 1 d P D 1
H41A H 0.0351 -0.1148 0.6654 0.078 Uiso 0.50 1 calc PR D 1
H41B H 0.0850 -0.1928 0.6331 0.078 Uiso 0.50 1 calc PR D 1
C42 C 0.0569(13) -0.2452(19) 0.7258(15) 0.065(4) Uani 0.50 1 d P D 1
H42A H 0.0486 -0.2146 0.7716 0.078 Uiso 0.50 1 calc PR D 1
H42B H 0.0938 -0.2951 0.7351 0.078 Uiso 0.50 1 calc PR D 1
C43 C -0.0091(13) -0.3049(19) 0.6869(15) 0.065(4) Uani 0.50 1 d P D 1
H43A H 0.0016 -0.3475 0.6465 0.078 Uiso 0.50 1 calc PR D 1
H43B H -0.0431 -0.2532 0.6689 0.078 Uiso 0.50 1 calc PR D 1
C44 C 0.2165(4) 0.2668(6) 0.7618(4) 0.0202(18) Uani 1 1 d . . .
H44A H 0.1918 0.2371 0.7983 0.024 Uiso 1 1 calc R . .
H44B H 0.1955 0.2423 0.7148 0.024 Uiso 1 1 calc R . .
C45 C 0.2131(5) 0.3884(7) 0.7645(6) 0.042(3) Uani 1 1 d . . .
H45A H 0.2412 0.4129 0.8077 0.050 Uiso 1 1 calc R . .
H45B H 0.2314 0.4171 0.7230 0.050 Uiso 1 1 calc R . .
C46 C 0.1441(6) 0.4329(11) 0.7649(6) 0.064(4) Uani 1 1 d . . .
C47 C 0.1003(6) 0.4170(11) 0.7000(6) 0.038(3) Uani 0.75 1 d P E 2
C48 C 0.1047(19) 0.506(4) 0.7159(19) 0.038(3) Uani 0.25 1 d P F 1
H48A H 0.1099 0.5765 0.7379 0.046 Uiso 0.25 1 calc PR F 1
H48B H 0.0582 0.4864 0.7154 0.046 Uiso 0.25 1 calc PR F 1
C49 C 0.4444(7) 0.6247(10) 0.7601(5) 0.068(4) Uani 1 1 d . . .
H49A H 0.4324 0.6775 0.7233 0.102 Uiso 1 1 calc R . .
H49B H 0.4107 0.5702 0.7566 0.102 Uiso 1 1 calc R . .
H49C H 0.4866 0.5934 0.7536 0.102 Uiso 1 1 calc R . .
C50 C 0.5950(5) 0.0744(10) 0.3423(5) 0.056(3) Uani 1 1 d . . .
H50A H 0.6118 0.1329 0.3168 0.084 Uiso 1 1 calc R . .
H50B H 0.5904 0.0126 0.3116 0.084 Uiso 1 1 calc R . .
H50C H 0.6255 0.0591 0.3851 0.084 Uiso 1 1 calc R . .
C51 C 0.4444(5) 0.8939(8) 0.0656(5) 0.037(2) Uani 1 1 d . . .
H51A H 0.4914 0.9052 0.0654 0.056 Uiso 1 1 calc R . .
H51B H 0.4338 0.8204 0.0550 0.056 Uiso 1 1 calc R . .
H51C H 0.4327 0.9115 0.1125 0.056 Uiso 1 1 calc R . .
H36A H -0.019(5) -0.244(8) 0.392(5) 0.05(3) Uiso 1 1 d . . .
H36B H -0.010(4) -0.243(7) 0.480(4) 0.03(2) Uiso 1 1 d . . .
H37A H 0.136(4) -0.040(3) 0.697(4) 0.03(2) Uiso 1 1 d D . .
H37B H 0.114(6) -0.067(8) 0.759(4) 0.08(4) Uiso 1 1 d D . .

loop_
_atom_site_aniso_label
_atom_site_aniso_U_11
_atom_site_aniso_U_22
_atom_site_aniso_U_33
_atom_site_aniso_U_23
_atom_site_aniso_U_13
_atom_site_aniso_U_12
Cl1 0.022(4) 0.026(4) 0.045(7) -0.008(4) -0.009(4) 0.009(3)
O1 0.027(3) 0.042(4) 0.018(3) 0.000(3) -0.004(2) -0.011(3)
C1 0.018(4) 0.019(4) 0.012(4) 0.004(3) -0.001(3) 0.004(3)
Cl2 0.022(4) 0.026(4) 0.045(7) -0.008(4) -0.009(4) 0.009(3)
O2 0.023(3) 0.044(4) 0.020(3) 0.001(3) 0.000(2) -0.018(3)
C2 0.024(4) 0.021(5) 0.014(4) 0.004(3) -0.003(3) 0.009(4)
Cl3 0.022(4) 0.026(4) 0.045(7) -0.008(4) -0.009(4) 0.009(3)
O3 0.022(3) 0.034(4) 0.010(2) 0.003(2) 0.003(2) -0.006(3)
C3 0.023(4) 0.018(4) 0.010(3) -0.004(3) -0.002(3) -0.001(3)
Cl4 0.012(6) 0.045(3) 0.069(11) 0.003(5) -0.003(3) 0.006(3)
O4 0.015(3) 0.010(3) 0.030(3) -0.002(2) 0.002(2) -0.003(2)
C4 0.020(4) 0.019(4) 0.017(4) 0.002(3) 0.008(3) -0.005(3)
Cl5 0.012(6) 0.045(3) 0.069(11) 0.003(5) -0.003(3) 0.006(3)
O5 0.020(3) 0.027(3) 0.016(3) -0.008(2) 0.003(2) 0.002(2)
C5 0.020(4) 0.013(4) 0.016(4) 0.004(3) 0.002(3) 0.012(3)
Cl6 0.012(6) 0.045(3) 0.069(11) 0.003(5) -0.003(3) 0.006(3)
O6 0.017(3) 0.015(3) 0.029(3) -0.008(2) 0.003(2) -0.002(2)
C6 0.015(4) 0.018(4) 0.021(4) -0.004(3) 0.001(3) -0.002(3)
Cl7 0.031(3) 0.052(5) 0.046(4) 0.002(3) 0.006(3) -0.020(3)
O7 0.019(3) 0.027(3) 0.018(3) -0.002(2) 0.000(2) -0.002(2)
C7 0.019(4) 0.013(4) 0.013(4) 0.002(3) 0.003(3) 0.010(3)
Cl8 0.052(4) 0.090(7) 0.059(5) -0.016(4) 0.007(4) -0.008(5)
O8 0.037(4) 0.029(4) 0.024(3) -0.003(3) -0.004(3) 0.003(3)
C8 0.017(4) 0.017(4) 0.010(3) -0.002(3) 0.003(3) 0.001(3)
Cl9 0.08(2) 0.05(2) 0.050(13) 0.019(14) 0.001(12) 0.017(18)
O9 0.052(4) 0.020(3) 0.032(3) 0.011(3) 0.008(3) -0.004(3)
C9 0.019(4) 0.012(4) 0.009(3) -0.001(3) -0.001(3) -0.001(3)
Cl10 0.066(13) 0.08(3) 0.019(5) -0.007(11) 0.007(7) -0.032(17)
O10 0.048(4) 0.028(4) 0.024(3) 0.003(3) -0.017(3) 0.004(3)
C10 0.017(4) 0.025(5) 0.008(3) -0.007(3) 0.000(3) 0.000(3)
Cl11 0.076(16) 0.08(3) 0.07(3) 0.02(3) -0.007(17) 0.010(14)
O11 0.027(3) 0.029(3) 0.009(3) 0.003(2) -0.006(2) 0.011(3)
C11 0.018(4) 0.012(4) 0.009(3) 0.003(3) -0.004(3) 0.001(3)
O12 0.016(3) 0.025(3) 0.034(3) -0.003(3) -0.011(2) 0.003(3)
C12 0.020(4) 0.015(4) 0.006(3) -0.002(3) -0.006(3) 0.003(3)
O13 0.055(4) 0.038(4) 0.024(3) 0.003(3) 0.010(3) -0.009(3)
C13 0.013(4) 0.019(4) 0.016(4) 0.002(3) 0.005(3) 0.006(3)
O14 0.020(3) 0.056(5) 0.037(4) 0.004(3) 0.005(3) 0.012(3)
C14 0.019(4) 0.020(5) 0.023(4) 0.002(4) 0.000(3) 0.007(4)
O15 0.027(3) 0.031(4) 0.018(3) 0.003(3) -0.001(2) 0.004(3)
C15 0.014(4) 0.022(5) 0.020(4) -0.001(3) -0.003(3) -0.010(3)
C16 0.024(5) 0.015(4) 0.027(4) 0.005(4) -0.001(4) 0.000(4)
C17 0.031(5) 0.017(5) 0.022(4) 0.001(4) -0.008(4) -0.003(4)
C18 0.025(5) 0.021(5) 0.024(4) 0.003(4) 0.004(4) -0.008(4)
C19 0.020(4) 0.023(5) 0.024(4) -0.001(4) 0.004(3) -0.007(4)
C20 0.016(4) 0.015(4) 0.031(5) -0.001(4) -0.001(3) -0.004(3)
C21 0.033(5) 0.025(5) 0.013(4) -0.003(3) 0.006(3) -0.011(4)
C22 0.0164(16) 0.0237(18) 0.0104(14) 0.0013(13) 0.0009(12) 0.0027(14)
C23 0.0164(16) 0.0237(18) 0.0104(14) 0.0013(13) 0.0009(12) 0.0027(14)
C24 0.0164(16) 0.0237(18) 0.0104(14) 0.0013(13) 0.0009(12) 0.0027(14)
C25 0.0164(16) 0.0237(18) 0.0104(14) 0.0013(13) 0.0009(12) 0.0027(14)
C26 0.0164(16) 0.0237(18) 0.0104(14) 0.0013(13) 0.0009(12) 0.0027(14)
C27 0.0164(16) 0.0237(18) 0.0104(14) 0.0013(13) 0.0009(12) 0.0027(14)
C28 0.021(4) 0.021(5) 0.010(4) 0.004(3) 0.004(3) 0.004(3)
C29 0.022(4) 0.021(5) 0.010(4) -0.002(3) -0.001(3) 0.003(4)
C30 0.022(4) 0.022(5) 0.014(4) -0.001(3) 0.004(3) 0.000(4)
C31 0.020(5) 0.022(5) 0.041(5) -0.001(4) -0.004(4) 0.003(4)
C32 0.011(4) 0.028(5) 0.060(6) -0.007(5) -0.005(4) 0.007(4)
C33 0.019(4) 0.024(5) 0.023(4) -0.010(4) 0.003(3) -0.001(4)
C34 0.015(4) 0.021(5) 0.035(5) 0.000(4) -0.008(4) 0.001(4)
C35 0.021(5) 0.026(5) 0.053(6) -0.005(4) -0.004(4) 0.007(4)
C36 0.011(5) 0.038(6) 0.064(8) 0.005(6) -0.001(5) -0.001(4)
C37 0.020(5) 0.073(8) 0.027(5) -0.012(5) 0.006(4) -0.013(5)
C38 0.020(6) 0.028(7) 0.027(6) 0.002(5) -0.001(4) -0.017(5)
C39 0.020(6) 0.028(7) 0.027(6) 0.002(5) -0.001(4) -0.017(5)
C40 0.020(6) 0.028(7) 0.027(6) 0.002(5) -0.001(4) -0.017(5)
C41 0.064(11) 0.038(9) 0.093(13) -0.007(8) 0.012(10) -0.022(8)
C42 0.064(11) 0.038(9) 0.093(13) -0.007(8) 0.012(10) -0.022(8)
C43 0.064(11) 0.038(9) 0.093(13) -0.007(8) 0.012(10) -0.022(8)
C44 0.012(4) 0.021(5) 0.029(4) 0.011(4) 0.007(3) -0.001(3)
C45 0.047(6) 0.029(6) 0.054(6) 0.016(5) 0.026(5) 0.019(5)
C46 0.058(8) 0.095(10) 0.041(6) 0.029(6) 0.013(6) 0.049(7)
C47 0.039(7) 0.051(9) 0.026(6) 0.004(6) 0.011(5) 0.008(7)
C48 0.039(7) 0.051(9) 0.026(6) 0.004(6) 0.011(5) 0.008(7)
C49 0.100(11) 0.068(9) 0.035(6) -0.003(6) 0.001(6) 0.031(8)
C50 0.034(6) 0.108(10) 0.027(5) 0.016(6) 0.008(4) 0.020(6)
C51 0.032(5) 0.044(6) 0.035(5) 0.003(5) -0.001(4) 0.005(5)

loop_
_atom_type_symbol
_atom_type_description
_atom_type_scat_dispersion_real
_atom_type_scat_dispersion_imag
_atom_type_scat_source
C C 0.0033 0.0016 'International Tables Vol C Tables 4.2.6.8 and 6.1.1.4'
H H 0.0000 0.0000 'International Tables Vol C Tables 4.2.6.8 and 6.1.1.4'
O O 0.0106 0.0060 'International Tables Vol C Tables 4.2.6.8 and 6.1.1.4'
Cl Cl 0.1484 0.1585 'International Tables Vol C Tables 4.2.6.8 and 6.1.1.4'

loop_
_geom_angle_atom_site_label_1
_geom_angle_atom_site_label_2
_geom_angle_atom_site_label_3
_geom_angle
C6 C1 C2 116.6(7)
C6 C1 C28 123.7(7)
C2 C1 C28 119.7(6)
C3 C2 O1 119.7(7)
C3 C2 C1 121.4(7)
O1 C2 C1 118.8(7)
O2 C3 C2 117.6(6)
O2 C3 C4 122.8(7)
C2 C3 C4 119.6(7)
C3 C4 C5 121.4(6)
C3 C4 O3 115.0(7)
C5 C4 O3 123.5(6)
C6 C5 C4 116.6(7)
C6 C5 C7 123.0(7)
C4 C5 C7 120.4(6)
C5 C6 C1 124.4(7)
C29 C7 C5 114.0(6)
C29 C7 C8 111.4(6)
C5 C7 C8 110.9(6)
C13 C8 C9 116.3(7)
C13 C8 C7 122.8(7)
C9 C8 C7 120.9(7)
Cl10 Cl9 C47 103(7)
C10 C9 C8 122.1(7)
C10 C9 O4 119.0(6)
C8 C9 O4 118.9(6)
Cl9 Cl10 C47 62(6)
O5 C10 C9 120.3(7)
O5 C10 C11 121.0(7)
C9 C10 C11 118.7(7)
C12 C11 C10 121.7(7)
C12 C11 O6 124.8(7)
C10 C11 O6 113.5(6)
C11 C12 C13 117.0(7)
C11 C12 C14 120.5(7)
C13 C12 C14 122.4(7)
C8 C13 C12 124.0(7)
C12 C14 C15 109.8(6)
C12 C14 C33 113.2(7)
C15 C14 C33 111.4(6)
C16 C15 C20 117.0(7)
C16 C15 C14 121.1(7)
C20 C15 C14 121.9(7)
C15 C16 O7 119.7(7)
C15 C16 C17 121.1(8)
O7 C16 C17 119.1(7)
O8 C17 C18 121.6(7)
O8 C17 C16 118.9(7)
C18 C17 C16 119.5(8)
C19 C18 C17 121.6(7)
C19 C18 O9 122.7(7)
C17 C18 O9 115.7(7)
C18 C19 C20 117.5(7)
C18 C19 C21 123.0(7)
C20 C19 C21 119.6(7)
C15 C20 C19 123.2(8)
C37 C21 C22 114.9(7)
C37 C21 C19 112.9(7)
C22 C21 C19 109.4(6)
C23 C22 C27 115.8(7)
C23 C22 C21 119.4(7)
C27 C22 C21 124.7(7)
O10 C23 C24 120.8(7)
O10 C23 C22 117.7(7)
C24 C23 C22 121.5(7)
O11 C24 C23 117.1(7)
O11 C24 C25 122.7(7)
C23 C24 C25 120.2(7)
O12 C25 C26 124.5(7)
O12 C25 C24 114.8(6)
C26 C25 C24 120.7(7)
C25 C26 C27 117.6(7)
C25 C26 C28 120.7(7)
C27 C26 C28 121.7(7)
C26 C27 C22 124.1(7)
C44 C28 C26 114.9(6)
C44 C28 C1 112.3(6)
C26 C28 C1 109.0(6)
C7 C29 C30 114.2(6)
C31 C30 C29 109.8(7)
C32 C31 C30 112.4(7)
C31 C32 Cl2 110.5(8)
C31 C32 Cl1 104.0(14)
Cl2 C32 Cl1 12.3(12)
C31 C32 Cl3 112.9(14)
Cl2 C32 Cl3 15.5(10)
Cl1 C32 Cl3 10.4(15)
C34 C33 C14 113.7(7)
C35 C34 C33 109.9(7)
C36 C35 C34 110.0(7)
C35 C36 Cl6 114.6(14)
C35 C36 Cl4 108(2)
Cl6 C36 Cl4 24(4)
C35 C36 Cl5 111.9(8)
Cl6 C36 Cl5 14.9(11)
Cl4 C36 Cl5 9(3)
C21 C37 C41 125.8(14)
C21 C37 C38 103.4(11)
C41 C37 C38 29.2(10)
C39 C38 C37 109.0(15)
C40 C39 C38 116.1(16)
C39 C40 Cl7 110.0(12)
C42 C41 C37 103(2)
C41 C42 C43 107(2)
C42 C43 Cl8 106.7(19)
C28 C44 C45 111.6(7)
C46 C45 C44 114.6(9)
C47 C46 C48 47.7(17)
C47 C46 C45 114.7(10)
C48 C46 C45 131.4(16)
C46 C47 Cl9 119(2)
C46 C47 Cl10 112.4(13)
Cl9 C47 Cl10 15.4(17)
C46 C48 Cl11 122(4)

loop_
_geom_bond_atom_site_label_1
_geom_bond_atom_site_label_2
_geom_bond_distance
Cl1 C32 1.89(4)
O1 C2 1.402(9)
C1 C6 1.404(10)
C1 C2 1.413(11)
C1 C28 1.558(10)
Cl2 C32 1.81(2)
O2 C3 1.386(9)
C2 C3 1.403(11)
Cl3 C32 1.86(4)
O3 C4 1.406(8)
C3 C4 1.396(10)
Cl4 C36 1.74(10)
O4 C9 1.424(9)
C4 C5 1.418(11)
Cl5 C36 1.88(2)
O5 C10 1.401(9)
C5 C6 1.398(10)
C5 C7 1.543(10)
Cl6 C36 1.69(5)
O6 C11 1.405(9)
Cl7 C40 1.832(18)
O7 C16 1.414(9)
C7 C29 1.538(10)
C7 C8 1.542(11)
Cl8 C43 1.76(3)
O8 C17 1.388(10)
C8 C13 1.391(11)
C8 C9 1.408(10)
Cl9 Cl10 0.51(5)
Cl9 C47 1.70(4)
O9 C18 1.429(10)
C9 C10 1.401(11)
Cl10 C47 1.88(3)
O10 C23 1.366(10)
C10 C11 1.405(11)
Cl11 C48 1.68(6)
O11 C24 1.393(9)
C11 C12 1.387(10)
O12 C25 1.385(9)
C12 C13 1.415(10)
C12 C14 1.541(11)
O13 C49 1.440(12)
O14 C50 1.423(11)
C14 C15 1.543(11)
C14 C33 1.561(11)
O15 C51 1.453(10)
C15 C16 1.402(11)
C15 C20 1.391(11)
C16 C17 1.409(11)
C17 C18 1.384(11)
C18 C19 1.383(12)
C19 C20 1.416(11)
C19 C21 1.570(11)
C21 C37 1.517(13)
C21 C22 1.527(11)
C22 C23 1.408(10)
C22 C27 1.425(11)
C23 C24 1.404(11)
C24 C25 1.408(11)
C25 C26 1.397(10)
C26 C27 1.400(11)
C26 C28 1.535(11)
C28 C44 1.527(10)
C29 C30 1.541(11)
C30 C31 1.534(11)
C31 C32 1.532(12)
C33 C34 1.554(11)
C34 C35 1.536(11)
C35 C36 1.514(13)
C37 C41 1.53(3)
C37 C38 1.60(2)
C38 C39 1.55(3)
C39 C40 1.49(2)
C41 C42 1.46(3)
C42 C43 1.65(3)
C44 C45 1.559(12)
C45 C46 1.532(14)
C46 C47 1.442(17)
C46 C48 1.49(4)
